data_2224652
loop_
_publ_author_name
'Llovera, Ligia'
'Gonz\'alez, Teresa'
'Anzenbacher, Jr, Pavel'
'L\'opez, Sim\'on E.'

_publ_section_title
;
 8-Methoxy-4-(4-methoxyphenyl)quinoline
;
_journal_coeditor_code HB5272
_journal_issue 1
_journal_name_full 'Acta Crystallographica Section E'
_journal_page_first o113
_journal_paper_doi 10.1107/S1600536809052623
_journal_volume 66
_journal_year 2010
_chemical_formula_iupac 'C17 H15 N O2'
_chemical_formula_moiety 'C17 H15 N O2'
_chemical_formula_sum 'C17 H15 N O2'
_chemical_formula_weight 265.30
_chemical_name_systematic
;
8-Methoxy-4-(4-methoxyphenyl)quinoline
;
_space_group_IT_number 14
_symmetry_cell_setting monoclinic
_symmetry_space_group_name_Hall '-P 2ybc'
_symmetry_space_group_name_H-M 'P 1 21/c 1'
_atom_sites_solution_hydrogens geom
_atom_sites_solution_primary direct
_atom_sites_solution_secondary difmap
_cell_angle_alpha 90.00
_cell_angle_beta 101.556(6)
_cell_angle_gamma 90.00
_cell_formula_units_Z 4
_cell_length_a 9.362(2)
_cell_length_b 10.355(2)
_cell_length_c 14.276(4)
_cell_measurement_reflns_used 8153
_cell_measurement_temperature 295(2)
_cell_measurement_theta_max 55.7928
_cell_measurement_theta_min 4.4406
_cell_volume 1355.9(5)
_computing_cell_refinement 'CrystalClear (Rigaku/MSC, 2005)'
_computing_data_collection 'CrystalClear (Rigaku/MSC, 2005))'
_computing_data_reduction 'CrystalClear (Rigaku/MSC, 2005)'
_computing_molecular_graphics
;
SHELXLTL (Sheldrick, 2008) and DIAMOND (Brandenburg, 1999)
;
_computing_publication_material
;
SHELXLTL (Sheldrick, 2008) and PLATON (Spek, 2009)
;
_computing_structure_refinement 'SHELXLTL (Sheldrick, 2008)'
_computing_structure_solution 'SHELXLTL (Sheldrick, 2008)'
_diffrn_ambient_temperature 295(2)
_diffrn_measured_fraction_theta_full 0.995
_diffrn_measured_fraction_theta_max 0.845
_diffrn_measurement_device 'Rigaku Mercury (2x2 bin mode)'
_diffrn_measurement_device_type 'Rigaku AFC-7S Mercury'
_diffrn_measurement_method '\w '
_diffrn_radiation_monochromator graphite
_diffrn_radiation_source 'Normal-focus sealed tube'
_diffrn_radiation_type MoK\a
_diffrn_radiation_wavelength 0.71070
_diffrn_reflns_av_R_equivalents 0.0370
_diffrn_reflns_av_sigmaI/netI 0.0333
_diffrn_reflns_limit_h_max 12
_diffrn_reflns_limit_h_min -12
_diffrn_reflns_limit_k_max 13
_diffrn_reflns_limit_k_min -13
_diffrn_reflns_limit_l_max 18
_diffrn_reflns_limit_l_min -18
_diffrn_reflns_number 15093
_diffrn_reflns_theta_full 25.00
_diffrn_reflns_theta_max 28.07
_diffrn_reflns_theta_min 56.14
_diffrn_standards_decay_% 0
_diffrn_standards_interval_count 0
_diffrn_standards_interval_time 0
_diffrn_standards_number 0
_exptl_absorpt_coefficient_mu 0.085
_exptl_absorpt_correction_T_max 0.980
_exptl_absorpt_correction_T_min 0.940
_exptl_absorpt_correction_type multi-scan
_exptl_absorpt_process_details '(ABSCOR; Jacobson, 1998)'
_exptl_crystal_colour 'Light brown'
_exptl_crystal_density_diffrn 1.300
_exptl_crystal_density_method 'not measured'
_exptl_crystal_description Block
_exptl_crystal_F_000 560
_exptl_crystal_size_max 0.45
_exptl_crystal_size_mid 0.42
_exptl_crystal_size_min 0.40
_refine_diff_density_max 0.143
_refine_diff_density_min -0.229
_refine_ls_extinction_method none
_refine_ls_goodness_of_fit_ref 1.124
_refine_ls_hydrogen_treatment constr
_refine_ls_matrix_type full
_refine_ls_number_parameters 181
_refine_ls_number_reflns 2785
_refine_ls_number_restraints 0
_refine_ls_restrained_S_all 1.124
_refine_ls_R_factor_all 0.0942
_refine_ls_R_factor_gt 0.0572
_refine_ls_shift/su_max 0.000
_refine_ls_shift/su_mean 0.000
_refine_ls_structure_factor_coef Fsqd
_refine_ls_weighting_details 'calc w=1/[\s^2^(Fo^2^)+(0.0538P)^2^+0.3325P] where P=(Fo^2^+2Fc^2^)/3'
_refine_ls_weighting_scheme calc
_refine_ls_wR_factor_gt 0.1247
_refine_ls_wR_factor_ref 0.1446
_reflns_number_gt 1868
_reflns_number_total 2785
_reflns_threshold_expression I>2\s(I)
_cod_data_source_file hb5272.cif
_cod_data_source_block I
_cod_depositor_comments
;
The following automatic conversions were performed:
'_symmetry_cell_setting' value 'Monoclinic' changed to 'monoclinic'
according to '/home/saulius/struct/CIF-dictionaries/cif_core.dic'
dictionary named 'cif_core.dic' version 2.4.1 from
2010-06-29.

'_exptl_absorpt_correction_type' value 'Multi-scan' changed
to 'multi-scan' according to
'/home/saulius/struct/CIF-dictionaries/cif_core.dic' dictionary named
'cif_core.dic' version 2.4.1 from 2010-06-29.

Automatic conversion script
Id: cif_fix_enum 1527 2010-12-29 10:47:43Z saulius 

The following automatic conversions were performed:

'_symmetry_cell_setting' value 'Monoclinic' changed to 'monoclinic'
according to /home/saulius/struct/CIF-dictionaries/cif_core.dic
dictionary named 'cif_core.dic' version 2.4.1 from
2010-06-29.

'_exptl_absorpt_correction_type' value 'Multi-scan'
changed to 'multi-scan' according to
/home/saulius/struct/CIF-dictionaries/cif_core.dic dictionary named
'cif_core.dic' version 2.4.1 from 2010-06-29.

Automatic conversion script
Id: cif_fix_values 1715 2011-07-08 13:25:40Z adriana 
;
_cod_original_sg_symbol_H-M 'P 21/c'
_cod_database_code 2224652
_cod_database_fobs_code 2224652

loop_
_symmetry_equiv_pos_as_xyz
'x, y, z'
'-x, y+1/2, -z+1/2'
'-x, -y, -z'
'x, -y-1/2, z-1/2'

loop_
_atom_site_type_symbol
_atom_site_label
_atom_site_fract_x
_atom_site_fract_y
_atom_site_fract_z
_atom_site_U_iso_or_equiv
_atom_site_adp_type
_atom_site_calc_flag
_atom_site_refinement_flags
_atom_site_occupancy
_atom_site_disorder_assembly
_atom_site_disorder_group
O O1 0.42442(15) 0.09277(15) 0.26653(10) 0.0576(4) Uani d . 1 . .
O O2 -0.41766(17) 0.34353(16) 0.58150(11) 0.0644(5) Uani d . 1 . .
N N1 0.22017(18) 0.27365(17) 0.23541(12) 0.0507(5) Uani d . 1 . .
C C1 0.1179(2) 0.3624(2) 0.22134(16) 0.0554(6) Uani d . 1 . .
H H1A 0.1163 0.4196 0.1709 0.066 Uiso calc R 1 . .
C C2 0.0111(2) 0.3774(2) 0.27655(15) 0.0522(5) Uani d . 1 . .
H H2A -0.0583 0.4424 0.2618 0.063 Uiso calc R 1 . .
C C3 0.0082(2) 0.29631(19) 0.35232(14) 0.0427(5) Uani d . 1 . .
C C4 0.1152(2) 0.19600(18) 0.36953(13) 0.0397(5) Uani d . 1 . .
C C5 0.1192(2) 0.10133(19) 0.44199(14) 0.0456(5) Uani d . 1 . .
H H5A 0.0515 0.1042 0.4815 0.055 Uiso calc R 1 . .
C C6 0.2215(2) 0.0066(2) 0.45375(15) 0.0493(5) Uani d . 1 . .
H H6A 0.2217 -0.0556 0.5007 0.059 Uiso calc R 1 . .
C C7 0.3275(2) 0.0006(2) 0.39636(15) 0.0495(5) Uani d . 1 . .
H H7A 0.3978 -0.0641 0.4066 0.059 Uiso calc R 1 . .
C C8 0.3271(2) 0.08987(19) 0.32555(14) 0.0441(5) Uani d . 1 . .
C C9 0.2189(2) 0.18964(19) 0.30946(13) 0.0414(5) Uani d . 1 . .
C C10 -0.1047(2) 0.31030(19) 0.41186(14) 0.0447(5) Uani d . 1 . .
C C11 -0.2518(2) 0.2989(2) 0.37074(15) 0.0504(5) Uani d . 1 . .
H H11A -0.2788 0.2841 0.3053 0.060 Uiso calc R 1 . .
C C12 -0.3598(2) 0.3091(2) 0.42425(15) 0.0512(5) Uani d . 1 . .
H H12A -0.4574 0.3001 0.3950 0.061 Uiso calc R 1 . .
C C13 -0.3213(2) 0.33263(19) 0.52103(16) 0.0491(5) Uani d . 1 . .
C C14 -0.1750(2) 0.3464(2) 0.56353(16) 0.0554(6) Uani d . 1 . .
H H14A -0.1487 0.3634 0.6287 0.066 Uiso calc R 1 . .
C C15 -0.0685(2) 0.3350(2) 0.50986(15) 0.0524(5) Uani d . 1 . .
H H15A 0.0289 0.3440 0.5394 0.063 Uiso calc R 1 . .
C C16 0.5389(2) -0.0015(2) 0.28179(17) 0.0632(7) Uani d . 1 . .
H H16A 0.5999 0.0110 0.2359 0.095 Uiso calc R 1 . .
H H16B 0.4973 -0.0865 0.2745 0.095 Uiso calc R 1 . .
H H16C 0.5962 0.0080 0.3452 0.095 Uiso calc R 1 . .
C C17 -0.5693(2) 0.3254(2) 0.54239(18) 0.0653(7) Uani d . 1 . .
H H17A -0.6242 0.3361 0.5919 0.098 Uiso calc R 1 . .
H H17B -0.5847 0.2401 0.5161 0.098 Uiso calc R 1 . .
H H17C -0.6007 0.3879 0.4929 0.098 Uiso calc R 1 . .

loop_
_atom_site_aniso_label
_atom_site_aniso_U_11
_atom_site_aniso_U_22
_atom_site_aniso_U_33
_atom_site_aniso_U_12
_atom_site_aniso_U_13
_atom_site_aniso_U_23
O1 0.0497(8) 0.0726(10) 0.0547(9) 0.0123(7) 0.0206(7) 0.0055(8)
O2 0.0592(10) 0.0763(11) 0.0643(10) -0.0038(8) 0.0281(8) -0.0167(8)
N1 0.0478(10) 0.0584(11) 0.0476(10) 0.0007(9) 0.0135(8) 0.0117(9)
C1 0.0549(13) 0.0598(14) 0.0523(13) 0.0004(11) 0.0127(11) 0.0194(11)
C2 0.0478(12) 0.0542(13) 0.0549(13) 0.0060(10) 0.0113(10) 0.0133(10)
C3 0.0396(10) 0.0438(11) 0.0442(11) -0.0042(9) 0.0074(9) 0.0013(9)
C4 0.0384(10) 0.0414(11) 0.0387(10) -0.0056(8) 0.0067(8) -0.0004(8)
C5 0.0474(11) 0.0458(11) 0.0455(11) -0.0047(9) 0.0136(9) 0.0041(9)
C6 0.0557(12) 0.0451(11) 0.0470(11) -0.0009(10) 0.0101(10) 0.0065(10)
C7 0.0498(12) 0.0463(12) 0.0521(12) 0.0068(9) 0.0099(10) 0.0020(10)
C8 0.0405(11) 0.0498(12) 0.0425(11) -0.0012(9) 0.0095(9) -0.0013(9)
C9 0.0396(10) 0.0450(11) 0.0394(10) -0.0053(9) 0.0073(9) 0.0018(9)
C10 0.0454(11) 0.0423(11) 0.0477(12) 0.0003(9) 0.0125(9) 0.0029(9)
C11 0.0474(12) 0.0601(14) 0.0447(11) 0.0037(10) 0.0116(10) 0.0042(10)
C12 0.0441(11) 0.0561(13) 0.0543(13) 0.0033(10) 0.0117(10) 0.0022(10)
C13 0.0523(13) 0.0434(11) 0.0558(13) 0.0006(10) 0.0210(11) -0.0056(10)
C14 0.0600(14) 0.0581(14) 0.0496(12) -0.0061(11) 0.0147(11) -0.0129(10)
C15 0.0481(12) 0.0558(13) 0.0533(13) -0.0051(10) 0.0097(10) -0.0078(10)
C16 0.0515(13) 0.0772(17) 0.0623(14) 0.0151(12) 0.0149(11) -0.0052(13)
C17 0.0538(14) 0.0707(16) 0.0780(17) 0.0002(12) 0.0290(12) -0.0118(13)

loop_
_atom_type_symbol
_atom_type_description
_atom_type_scat_dispersion_real
_atom_type_scat_dispersion_imag
_atom_type_scat_source
C C 0.0033 0.0016 'International Tables Vol C Tables 4.2.6.8 and 6.1.1.4'
H H 0.0000 0.0000 'International Tables Vol C Tables 4.2.6.8 and 6.1.1.4'
N N 0.0061 0.0033 'International Tables Vol C Tables 4.2.6.8 and 6.1.1.4'
O O 0.0106 0.0060 'International Tables Vol C Tables 4.2.6.8 and 6.1.1.4'

loop_
_geom_angle_atom_site_label_1
_geom_angle_atom_site_label_2
_geom_angle_atom_site_label_3
_geom_angle_site_symmetry_1
_geom_angle_site_symmetry_3
_geom_angle
_geom_angle_publ_flag
C8 O1 C16 . . 117.66(17) ?
C13 O2 C17 . . 118.02(17) ?
C1 N1 C9 . . 116.31(17) ?
N1 C1 C2 . . 124.90(19) ?
N1 C1 H1A . . 117.5 ?
C2 C1 H1A . . 117.5 ?
C3 C2 C1 . . 120.3(2) ?
C3 C2 H2A . . 119.9 ?
C1 C2 H2A . . 119.9 ?
C2 C3 C4 . . 117.12(18) ?
C2 C3 C10 . . 121.17(18) ?
C4 C3 C10 . . 121.69(17) ?
C9 C4 C5 . . 119.13(17) ?
C9 C4 C3 . . 118.05(17) ?
C5 C4 C3 . . 122.80(18) ?
C6 C5 C4 . . 120.22(19) ?
C6 C5 H5A . . 119.9 ?
C4 C5 H5A . . 119.9 ?
C5 C6 C7 . . 121.45(19) ?
C5 C6 H6A . . 119.3 ?
C7 C6 H6A . . 119.3 ?
C8 C7 C6 . . 120.08(19) ?
C8 C7 H7A . . 120.0 ?
C6 C7 H7A . . 120.0 ?
O1 C8 C7 . . 124.69(18) ?
O1 C8 C9 . . 115.14(17) ?
C7 C8 C9 . . 120.16(18) ?
N1 C9 C4 . . 123.31(18) ?
N1 C9 C8 . . 117.77(17) ?
C4 C9 C8 . . 118.92(17) ?
C11 C10 C15 . . 117.36(19) ?
C11 C10 C3 . . 120.48(18) ?
C15 C10 C3 . . 122.16(18) ?
C12 C11 C10 . . 122.1(2) ?
C12 C11 H11A . . 119.0 ?
C10 C11 H11A . . 119.0 ?
C13 C12 C11 . . 119.5(2) ?
C13 C12 H12A . . 120.3 ?
C11 C12 H12A . . 120.3 ?
O2 C13 C12 . . 124.90(19) ?
O2 C13 C14 . . 115.56(19) ?
C12 C13 C14 . . 119.5(2) ?
C15 C14 C13 . . 120.5(2) ?
C15 C14 H14A . . 119.7 ?
C13 C14 H14A . . 119.7 ?
C14 C15 C10 . . 121.0(2) ?
C14 C15 H15A . . 119.5 ?
C10 C15 H15A . . 119.5 ?
O1 C16 H16A . . 109.5 ?
O1 C16 H16B . . 109.5 ?
H16A C16 H16B . . 109.5 ?
O1 C16 H16C . . 109.5 ?
H16A C16 H16C . . 109.5 ?
H16B C16 H16C . . 109.5 ?
O2 C17 H17A . . 109.5 ?
O2 C17 H17B . . 109.5 ?
H17A C17 H17B . . 109.5 ?
O2 C17 H17C . . 109.5 ?
H17A C17 H17C . . 109.5 ?
H17B C17 H17C . . 109.5 ?

loop_
_geom_bond_atom_site_label_1
_geom_bond_atom_site_label_2
_geom_bond_site_symmetry_2
_geom_bond_distance
_geom_bond_publ_flag
O1 C8 . 1.360(2) ?
O1 C16 . 1.434(3) ?
O2 C13 . 1.373(2) ?
O2 C17 . 1.429(3) ?
N1 C1 . 1.313(3) ?
N1 C9 . 1.371(2) ?
C1 C2 . 1.401(3) ?
C1 H1A . 0.9300 ?
C2 C3 . 1.374(3) ?
C2 H2A . 0.9300 ?
C3 C4 . 1.430(3) ?
C3 C10 . 1.490(3) ?
C4 C9 . 1.419(3) ?
C4 C5 . 1.420(3) ?
C5 C6 . 1.358(3) ?
C5 H5A . 0.9300 ?
C6 C7 . 1.409(3) ?
C6 H6A . 0.9300 ?
C7 C8 . 1.369(3) ?
C7 H7A . 0.9300 ?
C8 C9 . 1.433(3) ?
C10 C11 . 1.390(3) ?
C10 C15 . 1.396(3) ?
C11 C12 . 1.388(3) ?
C11 H11A . 0.9300 ?
C12 C13 . 1.378(3) ?
C12 H12A . 0.9300 ?
C13 C14 . 1.390(3) ?
C14 C15 . 1.379(3) ?
C14 H14A . 0.9300 ?
C15 H15A . 0.9300 ?
C16 H16A . 0.9600 ?
C16 H16B . 0.9600 ?
C16 H16C . 0.9600 ?
C17 H17A . 0.9600 ?
C17 H17B . 0.9600 ?
C17 H17C . 0.9600 ?

loop_
_geom_hbond_atom_site_label_D
_geom_hbond_atom_site_label_H
_geom_hbond_atom_site_label_A
_geom_hbond_site_symmetry_A
_geom_hbond_distance_DH
_geom_hbond_distance_HA
_geom_hbond_distance_DA
_geom_hbond_angle_DHA
C17 H17A O1 4_466 0.96 2.55 3.322(3) 137
C2 H2A Cg2 2_555 0.93 2.81 3.622(2) 146
C6 H6A Cg3 3_556 0.93 2.80 3.592(2) 144
C17 H17B Cg2 1_455 0.96 2.78 3.580(3) 142

loop_
_cod_related_entry_id
_cod_related_entry_database
_cod_related_entry_code
1 ChemSpider 24744093
